data_4060751
loop_
_publ_author_name
'Masako Terada'
'Munetaka Akita'

_publ_section_title
;
 Formal Hydrogenation of a Permetalated Ethene, (\m4-C\\db
 C)Fe2Ru2(\h5-C5Me5)2(CO)8(dppm), via Successive Protonation-Hydride
 Reduction Leading to C2Hn Cluster Compounds
;
_journal_name_full Organometallics
_journal_page_first 355
_journal_page_last 364
_journal_paper_doi 10.1021/om020722u
_journal_volume 22
_journal_year 2003
_chemical_formula_moiety 'C49 H47 Fe O5 P2 Ru2 '
_chemical_formula_sum 'C49 H47 Fe O5 P2 Ru2'
_chemical_formula_weight 1035.84
_space_group_IT_number 2
_symmetry_cell_setting triclinic
_symmetry_Int_Tables_number 2
_symmetry_space_group_name_Hall '-P 1'
_symmetry_space_group_name_H-M 'P -1'
_cell_angle_alpha 104.712(2)
_cell_angle_beta 99.917(3)
_cell_angle_gamma 107.112(2)
_cell_formula_units_Z 2
_cell_length_a 11.3574(8)
_cell_length_b 19.002(1)
_cell_length_c 11.3420(6)
_cell_measurement_reflns_used 9906
_cell_measurement_temperature 213
_cell_measurement_theta_max 27.5
_cell_measurement_theta_min 1.9
_cell_volume 2180.5(3)
_computing_cell_refinement PROCESS-AUTO
_computing_data_collection PROCESS-AUTO
_computing_data_reduction 'teXsan Ver. 1.11'
_computing_publication_material 'teXsan Ver. 1.11'
_computing_structure_refinement SHELXL97
_computing_structure_solution SHELXS86
_diffrn_detector_area_resol_mean 10.00
_diffrn_measurement_device_type 'Rigaku RAXIS-IV Imaging Plate'
_diffrn_measurement_method \w
_diffrn_radiation_type 'Mo K\a'
_diffrn_radiation_wavelength 0.7107
_diffrn_reflns_av_R_equivalents 0.000
_diffrn_reflns_limit_h_max 14
_diffrn_reflns_limit_h_min 0
_diffrn_reflns_limit_k_max 23
_diffrn_reflns_limit_k_min -24
_diffrn_reflns_limit_l_max 14
_diffrn_reflns_limit_l_min -14
_diffrn_reflns_number 16150
_diffrn_reflns_theta_max 27.48
_exptl_absorpt_coefficient_mu 1.132
_exptl_absorpt_correction_T_max 0.893
_exptl_absorpt_correction_T_min 0.781
_exptl_absorpt_correction_type multi-scan
_exptl_absorpt_process_details '(Higashi, 1995)'
_exptl_crystal_colour purple
_exptl_crystal_density_diffrn 1.578
_exptl_crystal_density_method 'not measured'
_exptl_crystal_description block
_exptl_crystal_size_max 0.250
_exptl_crystal_size_mid 0.250
_exptl_crystal_size_min 0.200
_refine_diff_density_max 0.91
_refine_diff_density_min -1.17
_refine_ls_extinction_coef 0.0000
_refine_ls_extinction_expression Fc^*^=kFc[1+0.001xFc^2^\l^3^/sin(2\q)]^-1/4^
_refine_ls_extinction_method SHELXL
_refine_ls_goodness_of_fit_ref 1.025
_refine_ls_number_parameters 542
_refine_ls_number_reflns 7022
_refine_ls_R_factor_gt 0.0515
_refine_ls_shift/su_max -0.0120
_refine_ls_structure_factor_coef Fsqd
_refine_ls_weighting_details 'w = 1/[\s^2^(Fo^2^) + (0.1000P)^2^+0.0000P] where P=(Fo^2^+2Fc^2^)/3'
_refine_ls_weighting_scheme calc
_refine_ls_wR_factor_ref 0.1499
_reflns_number_gt 7022
_reflns_number_total 8897
_reflns_threshold_expression >2.0sigma(I)
_cod_original_sg_symbol_H-M 'P -1         '
_cod_original_formula_sum 'C49 H47 Fe O5 P2 Ru2 '
_cod_database_code 4060751

loop_
_symmetry_equiv_pos_as_xyz
x,y,z
-x,-y,-z

loop_
_atom_site_label
_atom_site_type_symbol
_atom_site_fract_x
_atom_site_fract_y
_atom_site_fract_z
_atom_site_U_iso_or_equiv
_atom_site_adp_type
_atom_site_occupancy
_atom_site_calc_flag
_atom_site_refinement_flags
Ru(1) Ru 0.57914(4) 0.38628(2) 1.24209(3) 0.0252(1) Uani 1.00 d .
Ru(2) Ru 0.46270(4) 0.28880(2) 0.98266(3) 0.0245(1) Uani 1.00 d .
Fe(1) Fe 0.70320(6) 0.39429(4) 1.05982(6) 0.0238(2) Uani 1.00 d .
P(1) P 0.5424(1) 0.27862(7) 1.3247(1) 0.0233(2) Uani 1.00 d .
P(2) P 0.3766(1) 0.17916(7) 1.0487(1) 0.0239(2) Uani 1.00 d .
O(11) O 0.7023(4) 0.2552(2) 1.1208(3) 0.0330(8) Uani 1.00 d .
O(21) O 0.8098(5) 0.4960(3) 1.4578(4) 0.061(1) Uani 1.00 d .
O(22) O 0.3982(5) 0.4559(3) 1.3516(4) 0.051(1) Uani 1.00 d .
O(31) O 0.5112(5) 0.2075(3) 0.7384(4) 0.059(1) Uani 1.00 d .
O(32) O 0.1987(4) 0.2768(3) 0.8488(4) 0.054(1) Uani 1.00 d .
C(1) C 0.5918(5) 0.4526(3) 1.1201(5) 0.029(1) Uani 1.00 d .
C(2) C 0.5377(5) 0.4059(3) 0.9931(5) 0.0272(10) Uani 1.00 d .
C(3) C 0.4742(5) 0.1821(3) 1.1995(4) 0.0251(9) Uani 1.00 d .
C(11) C 0.6664(5) 0.3047(3) 1.1019(5) 0.029(1) Uani 1.00 d .
C(21) C 0.7247(6) 0.4540(3) 1.3746(5) 0.040(1) Uani 1.00 d .
C(22) C 0.4665(6) 0.4283(3) 1.3142(5) 0.035(1) Uani 1.00 d .
C(31) C 0.4940(6) 0.2393(3) 0.8298(5) 0.037(1) Uani 1.00 d .
C(32) C 0.2968(5) 0.2817(3) 0.9022(5) 0.034(1) Uani 1.00 d .
C(40) C 0.8047(5) 0.4826(3) 0.9948(5) 0.031(1) Uani 1.00 d .
C(41) C 0.8720(5) 0.4920(3) 1.1204(5) 0.031(1) Uani 1.00 d .
C(42) C 0.9030(5) 0.4247(3) 1.1185(5) 0.029(1) Uani 1.00 d .
C(43) C 0.8547(5) 0.3730(3) 0.9898(5) 0.031(1) Uani 1.00 d .
C(44) C 0.7940(5) 0.4078(3) 0.9131(5) 0.031(1) Uani 1.00 d .
C(45) C 0.7617(6) 0.5417(3) 0.9538(6) 0.043(1) Uani 1.00 d .
C(46) C 0.9132(6) 0.5660(3) 1.2304(6) 0.046(1) Uani 1.00 d .
C(47) C 0.9780(5) 0.4119(4) 1.2268(6) 0.042(1) Uani 1.00 d .
C(48) C 0.8724(6) 0.2961(3) 0.9419(6) 0.041(1) Uani 1.00 d .
C(49) C 0.7377(6) 0.3782(4) 0.7749(5) 0.042(1) Uani 1.00 d .
C(51) C 0.4317(5) 0.2778(3) 1.4252(5) 0.029(1) Uani 1.00 d .
C(52) C 0.4607(6) 0.3466(3) 1.5238(5) 0.037(1) Uani 1.00 d .
C(53) C 0.3791(7) 0.3524(4) 1.6003(6) 0.049(2) Uani 1.00 d .
C(54) C 0.2695(7) 0.2915(5) 1.5814(6) 0.052(2) Uani 1.00 d .
C(55) C 0.2422(6) 0.2231(5) 1.4873(6) 0.056(2) Uani 1.00 d .
C(56) C 0.3223(6) 0.2157(4) 1.4090(5) 0.040(1) Uani 1.00 d .
C(61) C 0.6743(5) 0.2623(3) 1.4204(4) 0.0276(10) Uani 1.00 d .
C(62) C 0.7997(5) 0.2971(3) 1.4188(5) 0.036(1) Uani 1.00 d .
C(63) C 0.8980(6) 0.2804(4) 1.4813(6) 0.044(1) Uani 1.00 d .
C(64) C 0.8722(6) 0.2291(4) 1.5492(6) 0.046(1) Uani 1.00 d .
C(65) C 0.7484(6) 0.1947(3) 1.5551(5) 0.042(1) Uani 1.00 d .
C(66) C 0.6495(5) 0.2110(3) 1.4902(5) 0.032(1) Uani 1.00 d .
C(71) C 0.2232(5) 0.1709(3) 1.0896(5) 0.032(1) Uani 1.00 d .
C(72) C 0.1926(5) 0.2375(3) 1.1301(6) 0.039(1) Uani 1.00 d .
C(73) C 0.0851(6) 0.2333(4) 1.1743(7) 0.049(2) Uani 1.00 d .
C(74) C 0.0070(6) 0.1644(4) 1.1784(7) 0.053(2) Uani 1.00 d .
C(75) C 0.0362(6) 0.0975(4) 1.1376(7) 0.051(2) Uani 1.00 d .
C(76) C 0.1426(6) 0.1005(3) 1.0934(6) 0.041(1) Uani 1.00 d .
C(81) C 0.3426(5) 0.0802(3) 0.9432(5) 0.028(1) Uani 1.00 d .
C(82) C 0.3588(5) 0.0203(3) 0.9873(5) 0.036(1) Uani 1.00 d .
C(83) C 0.3299(6) -0.0533(3) 0.9009(6) 0.040(1) Uani 1.00 d .
C(84) C 0.2871(6) -0.0678(4) 0.7733(6) 0.044(1) Uani 1.00 d .
C(85) C 0.2703(6) -0.0097(4) 0.7304(5) 0.045(1) Uani 1.00 d .
C(86) C 0.2968(6) 0.0645(3) 0.8137(5) 0.037(1) Uani 1.00 d .
C(91) C 0.147(2) -0.057(1) 0.272(2) 0.05974(5) Uiso 0.51 d P
C(92) C 0.219(2) 0.0032(10) 0.391(2) 0.05146(4) Uiso 0.51 d P
C(93) C 0.349(2) 0.033(1) 0.430(2) 0.06616(6) Uiso 0.51 d P
C(94) C 0.422(2) 0.002(1) 0.355(2) 0.06369(6) Uiso 0.51 d P
C(95) C 0.346(3) -0.060(1) 0.230(2) 0.06456(7) Uiso 0.51 d P
C(96) C 0.207(3) -0.090(1) 0.192(2) 0.06626(6) Uiso 0.51 d P
C(97) C 0.014(2) -0.085(1) 0.244(2) 0.11220(9) Uiso 0.51 d P
C(101) C 0.158(3) -0.028(2) 0.334(3) 0.09704(9) Uiso 0.49 d P
C(102) C 0.284(3) 0.019(1) 0.399(2) 0.07838(7) Uiso 0.49 d P
C(103) C 0.382(3) 0.007(2) 0.356(3) 0.08525(9) Uiso 0.49 d P
C(104) C 0.387(3) -0.045(2) 0.260(3) 0.0827(1) Uiso 0.49 d P
C(105) C 0.261(3) -0.087(1) 0.189(2) 0.06557(6) Uiso 0.49 d P
C(106) C 0.146(3) -0.088(2) 0.212(3) 0.09309(9) Uiso 0.49 d P
C(107) C 0.060(4) -0.012(3) 0.390(4) 0.2032(2) Uiso 0.49 d P
H(1) H 0.623(6) 0.519(4) 1.150(6) 0.0446(2) Uiso 1.00 calc .
H(2) H 0.525(4) 0.429(2) 0.915(4) 0.0062(1) Uiso 1.00 calc .
H(3) H 0.419(6) 0.326(4) 1.140(6) 0.0509(2) Uiso 1.00 calc .
H(4) H 0.5429 0.1656 1.1830 0.0303 Uiso 1.00 calc .
H(5) H 0.4217 0.1463 1.2319 0.0303 Uiso 1.00 calc .
H(6) H 0.7206 0.5637 1.0129 0.0434 Uiso 1.00 calc .
H(7) H 0.7026 0.5174 0.8713 0.0434 Uiso 1.00 calc .
H(8) H 0.8344 0.5822 0.9509 0.0434 Uiso 1.00 calc .
H(9) H 0.9826 0.6052 1.2198 0.0459 Uiso 1.00 calc .
H(10) H 0.9406 0.5562 1.3076 0.0459 Uiso 1.00 calc .
H(11) H 0.8426 0.5838 1.2339 0.0459 Uiso 1.00 calc .
H(12) H 1.0641 0.4209 1.2205 0.0422 Uiso 1.00 calc .
H(13) H 0.9396 0.3593 1.2253 0.0422 Uiso 1.00 calc .
H(14) H 0.9788 0.4472 1.3046 0.0422 Uiso 1.00 calc .
H(15) H 0.9545 0.3050 0.9247 0.0408 Uiso 1.00 calc .
H(16) H 0.8065 0.2639 0.8656 0.0408 Uiso 1.00 calc .
H(17) H 0.8674 0.2706 1.0047 0.0408 Uiso 1.00 calc .
H(18) H 0.7289 0.3245 0.7430 0.0422 Uiso 1.00 calc .
H(19) H 0.7924 0.4080 0.7356 0.0422 Uiso 1.00 calc .
H(20) H 0.6551 0.3829 0.7562 0.0422 Uiso 1.00 calc .
H(21) H 0.5376 0.3900 1.5390 0.0422 Uiso 1.00 calc .
H(22) H 0.3977 0.4004 1.6658 0.0550 Uiso 1.00 calc .
H(23) H 0.2130 0.2970 1.6342 0.0619 Uiso 1.00 calc .
H(24) H 0.1659 0.1802 1.4758 0.0689 Uiso 1.00 calc .
H(25) H 0.3020 0.1667 1.3437 0.0480 Uiso 1.00 calc .
H(26) H 0.8173 0.3329 1.3720 0.0433 Uiso 1.00 calc .
H(27) H 0.9839 0.3039 1.4781 0.0534 Uiso 1.00 calc .
H(28) H 0.9401 0.2165 1.5936 0.0550 Uiso 1.00 calc .
H(29) H 0.7300 0.1601 1.6037 0.0478 Uiso 1.00 calc .
H(30) H 0.5637 0.1866 1.4931 0.0388 Uiso 1.00 calc .
H(31) H 0.2476 0.2861 1.1272 0.0464 Uiso 1.00 calc .
H(32) H 0.0666 0.2801 1.2042 0.0581 Uiso 1.00 calc .
H(33) H -0.0687 0.1620 1.2085 0.0626 Uiso 1.00 calc .
H(34) H -0.0199 0.0490 1.1384 0.0595 Uiso 1.00 calc .
H(35) H 0.1620 0.0540 1.0656 0.0491 Uiso 1.00 calc .
H(36) H 0.3918 0.0303 1.0774 0.0439 Uiso 1.00 calc .
H(37) H 0.3399 -0.0950 0.9310 0.0473 Uiso 1.00 calc .
H(38) H 0.2695 -0.1189 0.7160 0.0524 Uiso 1.00 calc .
H(39) H 0.2396 -0.0202 0.6406 0.0536 Uiso 1.00 calc .
H(40) H 0.2837 0.1051 0.7826 0.0449 Uiso 1.00 calc .

loop_
_atom_site_aniso_label
_atom_site_aniso_U_11
_atom_site_aniso_U_22
_atom_site_aniso_U_33
_atom_site_aniso_U_12
_atom_site_aniso_U_13
_atom_site_aniso_U_23
Ru(1) 0.0324(2) 0.0207(2) 0.0218(2) 0.0093(2) 0.0084(2) 0.0049(2)
Ru(2) 0.0279(2) 0.0236(2) 0.0211(2) 0.0086(2) 0.0063(2) 0.0066(2)
Fe(1) 0.0262(3) 0.0214(3) 0.0245(3) 0.0091(3) 0.0081(3) 0.0070(3)
P(1) 0.0307(6) 0.0204(6) 0.0190(5) 0.0102(5) 0.0075(5) 0.0048(5)
P(2) 0.0272(6) 0.0209(6) 0.0218(6) 0.0089(5) 0.0052(5) 0.0041(5)
O(11) 0.038(2) 0.031(2) 0.036(2) 0.018(2) 0.011(2) 0.015(2)
O(21) 0.064(3) 0.049(3) 0.039(2) 0.004(2) -0.008(2) -0.004(2)
O(22) 0.066(3) 0.055(3) 0.052(3) 0.042(2) 0.028(2) 0.017(2)
O(31) 0.071(3) 0.060(3) 0.040(2) 0.015(2) 0.032(2) 0.004(2)
O(32) 0.037(2) 0.076(3) 0.051(3) 0.026(2) 0.004(2) 0.024(2)
C(1) 0.031(2) 0.029(3) 0.037(3) 0.017(2) 0.015(2) 0.018(2)
C(2) 0.026(2) 0.028(2) 0.033(2) 0.012(2) 0.008(2) 0.015(2)
C(3) 0.029(2) 0.024(2) 0.022(2) 0.012(2) 0.007(2) 0.003(2)
C(11) 0.025(2) 0.029(3) 0.029(2) 0.009(2) 0.004(2) 0.008(2)
C(21) 0.052(3) 0.034(3) 0.030(3) 0.012(3) 0.013(3) 0.008(2)
C(22) 0.051(3) 0.030(3) 0.027(2) 0.019(2) 0.011(2) 0.008(2)
C(31) 0.042(3) 0.035(3) 0.028(3) 0.010(2) 0.010(2) 0.008(2)
C(32) 0.040(3) 0.037(3) 0.027(2) 0.013(2) 0.012(2) 0.012(2)
C(40) 0.033(2) 0.027(3) 0.038(3) 0.012(2) 0.015(2) 0.014(2)
C(41) 0.030(2) 0.027(3) 0.035(3) 0.007(2) 0.014(2) 0.008(2)
C(42) 0.024(2) 0.034(3) 0.028(2) 0.009(2) 0.008(2) 0.010(2)
C(43) 0.032(2) 0.031(3) 0.032(3) 0.014(2) 0.014(2) 0.008(2)
C(44) 0.029(2) 0.034(3) 0.028(2) 0.009(2) 0.011(2) 0.008(2)
C(45) 0.042(3) 0.037(3) 0.060(4) 0.018(3) 0.020(3) 0.022(3)
C(46) 0.046(3) 0.033(3) 0.048(3) 0.006(3) 0.017(3) 0.002(3)
C(47) 0.028(3) 0.057(4) 0.044(3) 0.016(3) 0.007(3) 0.021(3)
C(48) 0.050(3) 0.028(3) 0.050(3) 0.019(2) 0.023(3) 0.008(2)
C(49) 0.042(3) 0.055(4) 0.027(3) 0.014(3) 0.010(2) 0.012(3)
C(51) 0.037(3) 0.030(3) 0.025(2) 0.016(2) 0.009(2) 0.010(2)
C(52) 0.050(3) 0.037(3) 0.030(3) 0.022(3) 0.016(3) 0.007(2)
C(53) 0.067(4) 0.056(4) 0.034(3) 0.033(3) 0.024(3) 0.011(3)
C(54) 0.057(4) 0.075(5) 0.045(3) 0.040(4) 0.029(3) 0.026(3)
C(55) 0.040(3) 0.079(5) 0.044(3) 0.011(3) 0.021(3) 0.018(3)
C(56) 0.042(3) 0.044(3) 0.029(3) 0.006(2) 0.013(3) 0.008(2)
C(61) 0.036(3) 0.028(2) 0.017(2) 0.013(2) 0.006(2) 0.003(2)
C(62) 0.037(3) 0.038(3) 0.033(3) 0.013(2) 0.010(2) 0.011(2)
C(63) 0.033(3) 0.049(4) 0.042(3) 0.012(3) 0.001(3) 0.009(3)
C(64) 0.053(4) 0.046(4) 0.035(3) 0.030(3) -0.004(3) 0.005(3)
C(65) 0.061(4) 0.037(3) 0.028(3) 0.024(3) 0.007(3) 0.010(2)
C(66) 0.041(3) 0.034(3) 0.025(2) 0.015(2) 0.012(2) 0.009(2)
C(71) 0.032(3) 0.030(3) 0.030(2) 0.009(2) 0.006(2) 0.007(2)
C(72) 0.035(3) 0.039(3) 0.049(3) 0.017(2) 0.016(3) 0.016(3)
C(73) 0.040(3) 0.060(4) 0.065(4) 0.032(3) 0.027(3) 0.022(3)
C(74) 0.032(3) 0.065(4) 0.060(4) 0.014(3) 0.021(3) 0.017(3)
C(75) 0.040(3) 0.048(4) 0.059(4) 0.003(3) 0.021(3) 0.017(3)
C(76) 0.037(3) 0.030(3) 0.049(3) 0.005(2) 0.016(3) 0.005(3)
C(81) 0.027(2) 0.025(2) 0.028(2) 0.007(2) 0.007(2) 0.003(2)
C(82) 0.038(3) 0.027(3) 0.034(3) 0.011(2) 0.005(2) -0.002(2)
C(83) 0.042(3) 0.028(3) 0.050(3) 0.015(2) 0.018(3) 0.006(2)
C(84) 0.043(3) 0.034(3) 0.038(3) 0.008(2) 0.011(3) -0.011(2)
C(85) 0.046(3) 0.048(4) 0.025(3) 0.004(3) 0.009(3) -0.001(2)
C(86) 0.045(3) 0.034(3) 0.024(2) 0.007(2) 0.006(2) 0.007(2)

loop_
_atom_type_symbol
_atom_type_description
_atom_type_scat_dispersion_real
_atom_type_scat_dispersion_imag
_atom_type_scat_source
C C 0.003 0.002
;International Tables for Crystallography
(1992, Vol. C, Tables 4.2.6.8 and 6.1.1.4)
;
H H 0.000 0.000
;International Tables for Crystallography
(1992, Vol. C, Table 6.1.1.4)
;
O O 0.011 0.006
;International Tables for Crystallography
(1992, Vol. C, Tables 4.2.6.8 and 6.1.1.4)
;
P P 0.102 0.094
;International Tables for Crystallography
(1992, Vol. C, Tables 4.2.6.8 and 6.1.1.4)
;
Fe Fe 0.346 0.844
;International Tables for Crystallography
(1992, Vol. C, Tables 4.2.6.8 and 6.1.1.4)
;
Ru Ru -1.259 0.836
;International Tables for Crystallography
(1992, Vol. C, Tables 4.2.6.8 and 6.1.1.4)
;

loop_
_geom_angle_atom_site_label_1
_geom_angle_atom_site_label_2
_geom_angle_atom_site_label_3
_geom_angle
_geom_angle_publ_flag
Ru(2) Ru(1) Fe(1) 57.81(2) yes
Ru(2) Ru(1) P(1) 94.32(3) yes
Ru(2) Ru(1) C(1) 68.9(1) yes
Ru(2) Ru(1) C(21) 150.9(2) yes
Ru(2) Ru(1) C(22) 112.3(1) yes
Fe(1) Ru(1) P(1) 121.88(4) yes
Fe(1) Ru(1) C(1) 47.4(2) yes
Fe(1) Ru(1) C(21) 93.9(2) yes
Fe(1) Ru(1) C(22) 139.9(2) yes
P(1) Ru(1) C(1) 163.1(1) yes
P(1) Ru(1) C(21) 95.6(2) yes
P(1) Ru(1) C(22) 96.3(2) yes
C(1) Ru(1) C(21) 98.1(2) yes
C(1) Ru(1) C(22) 92.6(3) yes
C(21) Ru(1) C(22) 93.8(3) yes
Ru(1) Ru(2) Fe(1) 57.88(2) yes
Ru(1) Ru(2) P(2) 90.62(3) yes
Ru(1) Ru(2) C(2) 69.8(1) yes
Ru(1) Ru(2) C(11) 55.2(1) yes
Ru(1) Ru(2) C(31) 144.9(2) yes
Ru(1) Ru(2) C(32) 119.1(2) yes
Fe(1) Ru(2) P(2) 129.01(4) yes
Fe(1) Ru(2) C(2) 47.1(1) yes
Fe(1) Ru(2) C(11) 41.8(1) yes
Fe(1) Ru(2) C(31) 90.3(2) yes
Fe(1) Ru(2) C(32) 137.6(2) yes
P(2) Ru(2) C(2) 158.6(1) yes
P(2) Ru(2) C(11) 87.8(1) yes
P(2) Ru(2) C(31) 100.4(2) yes
P(2) Ru(2) C(32) 91.6(2) yes
C(2) Ru(2) C(11) 87.8(2) yes
C(2) Ru(2) C(31) 100.6(2) yes
C(2) Ru(2) C(32) 90.7(2) yes
C(11) Ru(2) C(31) 91.7(2) yes
C(11) Ru(2) C(32) 174.2(2) yes
C(31) Ru(2) C(32) 94.0(2) yes
Ru(1) Fe(1) Ru(2) 64.32(2) yes
Ru(1) Fe(1) C(1) 50.0(2) yes
Ru(1) Fe(1) C(2) 75.0(2) yes
Ru(1) Fe(1) C(11) 62.6(2) yes
Ru(1) Fe(1) C(40) 136.6(2) yes
Ru(1) Fe(1) C(41) 112.5(2) yes
Ru(1) Fe(1) C(42) 115.9(2) yes
Ru(1) Fe(1) C(43) 145.6(2) yes
Ru(1) Fe(1) C(44) 175.0(2) yes
Ru(2) Fe(1) C(1) 73.9(1) yes
Ru(2) Fe(1) C(2) 50.4(1) yes
Ru(2) Fe(1) C(11) 59.1(2) yes
Ru(2) Fe(1) C(40) 134.6(1) yes
Ru(2) Fe(1) C(41) 168.8(2) yes
Ru(2) Fe(1) C(42) 151.6(2) yes
Ru(2) Fe(1) C(43) 123.0(1) yes
Ru(2) Fe(1) C(44) 115.4(1) yes
C(1) Fe(1) C(2) 41.0(2) yes
C(1) Fe(1) C(11) 109.3(2) yes
C(1) Fe(1) C(40) 93.2(2) yes
C(1) Fe(1) C(41) 95.8(2) yes
C(1) Fe(1) C(42) 129.8(2) yes
C(1) Fe(1) C(43) 158.9(2) yes
C(1) Fe(1) C(44) 125.0(2) yes
C(2) Fe(1) C(11) 107.8(2) yes
C(2) Fe(1) C(40) 91.5(2) yes
C(2) Fe(1) C(41) 118.8(2) yes
C(2) Fe(1) C(42) 157.3(2) yes
C(2) Fe(1) C(43) 137.7(2) yes
C(2) Fe(1) C(44) 100.9(2) yes
C(11) Fe(1) C(40) 157.3(3) yes
C(11) Fe(1) C(41) 130.2(2) yes
C(11) Fe(1) C(42) 94.8(2) yes
C(11) Fe(1) C(43) 91.3(2) yes
C(11) Fe(1) C(44) 122.0(2) yes
C(40) Fe(1) C(41) 39.8(2) yes
C(40) Fe(1) C(42) 66.8(2) yes
C(40) Fe(1) C(43) 66.0(2) yes
C(40) Fe(1) C(44) 39.7(2) yes
C(41) Fe(1) C(42) 39.5(2) yes
C(41) Fe(1) C(43) 66.2(2) yes
C(41) Fe(1) C(44) 66.7(2) yes
C(42) Fe(1) C(43) 39.9(2) yes
C(42) Fe(1) C(44) 66.9(2) yes
C(43) Fe(1) C(44) 39.2(2) yes
Ru(1) P(1) C(3) 113.3(2) yes
Ru(1) P(1) C(51) 113.2(2) yes
Ru(1) P(1) C(61) 122.0(2) yes
C(3) P(1) C(51) 105.8(2) yes
C(3) P(1) C(61) 98.2(2) yes
C(51) P(1) C(61) 102.1(3) yes
Ru(2) P(2) C(3) 114.3(2) yes
Ru(2) P(2) C(71) 114.6(2) yes
Ru(2) P(2) C(81) 119.9(2) yes
C(3) P(2) C(71) 99.8(2) yes
C(3) P(2) C(81) 103.3(2) yes
C(71) P(2) C(81) 102.3(2) yes
Ru(1) C(1) Fe(1) 82.6(2) yes
Ru(1) C(1) C(2) 111.8(4) yes
Fe(1) C(1) C(2) 69.1(3) yes
Ru(2) C(2) Fe(1) 82.5(2) yes
Ru(2) C(2) C(1) 109.4(4) yes
Fe(1) C(2) C(1) 69.9(3) yes
P(1) C(3) P(2) 115.2(3) yes
Ru(2) C(11) Fe(1) 79.2(2) yes
Ru(2) C(11) O(11) 127.0(3) yes
Fe(1) C(11) O(11) 146.8(5) yes
Ru(1) C(21) O(21) 177.2(6) yes
Ru(1) C(22) O(22) 175.4(6) yes
Ru(2) C(31) O(31) 177.9(6) yes
Ru(2) C(32) O(32) 176.8(5) yes
Fe(1) C(40) C(41) 69.5(3) yes
Fe(1) C(40) C(44) 70.9(3) yes
Fe(1) C(40) C(45) 128.5(4) yes
C(41) C(40) C(44) 107.8(5) yes
C(41) C(40) C(45) 126.2(5) yes
C(44) C(40) C(45) 125.8(5) yes
Fe(1) C(41) C(40) 70.7(3) yes
Fe(1) C(41) C(42) 70.6(3) yes
Fe(1) C(41) C(46) 129.6(4) yes
C(40) C(41) C(42) 108.9(4) yes
C(40) C(41) C(46) 123.7(6) yes
C(42) C(41) C(46) 127.1(5) yes
Fe(1) C(42) C(41) 69.9(3) yes
Fe(1) C(42) C(43) 70.3(3) yes
Fe(1) C(42) C(47) 127.6(4) yes
C(41) C(42) C(43) 106.9(5) yes
C(41) C(42) C(47) 126.6(4) yes
C(43) C(42) C(47) 126.4(6) yes
Fe(1) C(43) C(42) 69.8(3) yes
Fe(1) C(43) C(44) 71.1(3) yes
Fe(1) C(43) C(48) 128.1(4) yes
C(42) C(43) C(44) 109.3(5) yes
C(42) C(43) C(48) 125.5(5) yes
C(44) C(43) C(48) 125.1(5) yes
Fe(1) C(44) C(40) 69.4(3) yes
Fe(1) C(44) C(43) 69.7(3) yes
Fe(1) C(44) C(49) 129.1(4) yes
C(40) C(44) C(43) 107.0(4) yes
C(40) C(44) C(49) 124.6(6) yes
C(43) C(44) C(49) 128.2(5) yes
P(1) C(51) C(52) 116.1(4) yes
P(1) C(51) C(56) 125.5(4) yes
C(52) C(51) C(56) 118.4(5) yes
C(51) C(52) C(53) 120.0(5) yes
C(52) C(53) C(54) 121.1(6) yes
C(53) C(54) C(55) 119.3(7) yes
C(54) C(55) C(56) 120.8(6) yes
C(51) C(56) C(55) 120.4(5) yes
P(1) C(61) C(62) 120.5(5) yes
P(1) C(61) C(66) 120.8(4) yes
C(62) C(61) C(66) 118.5(5) yes
C(61) C(62) C(63) 121.2(6) yes
C(62) C(63) C(64) 119.7(6) yes
C(63) C(64) C(65) 120.5(7) yes
C(64) C(65) C(66) 119.5(6) yes
C(61) C(66) C(65) 120.6(5) yes
P(2) C(71) C(72) 119.9(4) yes
P(2) C(71) C(76) 121.2(5) yes
C(72) C(71) C(76) 118.6(6) yes
C(71) C(72) C(73) 120.2(6) yes
C(72) C(73) C(74) 121.0(7) yes
C(73) C(74) C(75) 119.3(7) yes
C(74) C(75) C(76) 120.6(6) yes
C(71) C(76) C(75) 120.3(6) yes
P(2) C(81) C(82) 123.1(4) yes
P(2) C(81) C(86) 117.9(5) yes
C(82) C(81) C(86) 119.0(5) yes
C(81) C(82) C(83) 119.4(5) yes
C(82) C(83) C(84) 121.1(6) yes
C(83) C(84) C(85) 119.4(5) yes
C(84) C(85) C(86) 121.3(5) yes
C(81) C(86) C(85) 119.7(6) yes
C(92) C(91) C(96) 121(1) yes
C(92) C(91) C(97) 118(2) yes
C(92) C(91) C(101) 22(2) yes
C(92) C(91) C(106) 148(3) yes
C(96) C(91) C(97) 119(1) yes
C(96) C(91) C(101) 144(3) yes
C(96) C(91) C(106) 28(2) yes
C(97) C(91) C(101) 95(3) yes
C(97) C(91) C(106) 91(2) yes
C(101) C(91) C(106) 170(4) yes
C(91) C(92) C(93) 123(1) yes
C(91) C(92) C(101) 20(2) yes
C(91) C(92) C(102) 115(2) yes
C(91) C(92) C(107) 75(1) yes
C(93) C(92) C(101) 144(3) yes
C(93) C(92) C(102) 11(2) yes
C(93) C(92) C(107) 160(1) yes
C(101) C(92) C(102) 135(4) yes
C(101) C(92) C(107) 54(3) yes
C(102) C(92) C(107) 166(3) yes
C(92) C(93) C(94) 120(1) yes
C(92) C(93) C(102) 11(2) yes
C(92) C(93) C(103) 107(1) yes
C(94) C(93) C(102) 112(2) yes
C(94) C(93) C(103) 14(1) yes
C(102) C(93) C(103) 98(3) yes
C(93) C(94) C(95) 115(1) yes
C(93) C(94) C(102) 20.6(10) yes
C(93) C(94) C(103) 32(3) yes
C(93) C(94) C(104) 128(2) yes
C(95) C(94) C(102) 94(1) yes
C(95) C(94) C(103) 85(3) yes
C(95) C(94) C(104) 13(1) yes
C(102) C(94) C(103) 14(4) yes
C(102) C(94) C(104) 108(2) yes
C(103) C(94) C(104) 98(3) yes
C(94) C(95) C(96) 122(2) yes
C(94) C(95) C(103) 18(1) yes
C(94) C(95) C(104) 31(4) yes
C(94) C(95) C(105) 136(3) yes
C(96) C(95) C(103) 104(2) yes
C(96) C(95) C(104) 152(5) yes
C(96) C(95) C(105) 14(1) yes
C(103) C(95) C(104) 49(4) yes
C(103) C(95) C(105) 118(3) yes
C(104) C(95) C(105) 166(6) yes
C(91) C(96) C(95) 117(1) yes
C(91) C(96) C(105) 138(2) yes
C(91) C(96) C(106) 28(2) yes
C(95) C(96) C(105) 21(2) yes
C(95) C(96) C(106) 145(2) yes
C(105) C(96) C(106) 166(4) yes
C(91) C(97) C(101) 26(1) yes
C(91) C(97) C(106) 28(1) yes
C(91) C(97) C(107) 76(2) yes
C(101) C(97) C(106) 55(1) yes
C(101) C(97) C(107) 50(2) yes
C(106) C(97) C(107) 105(2) yes
C(91) C(101) C(92) 136(5) yes
C(91) C(101) C(97) 57(2) yes
C(91) C(101) C(102) 116(3) yes
C(91) C(101) C(106) 4(2) yes
C(91) C(101) C(107) 126(3) yes
C(92) C(101) C(97) 165(4) yes
C(92) C(101) C(102) 20(2) yes
C(92) C(101) C(106) 132(3) yes
C(92) C(101) C(107) 97(3) yes
C(97) C(101) C(102) 174(3) yes
C(97) C(101) C(106) 61(1) yes
C(97) C(101) C(107) 68(2) yes
C(102) C(101) C(106) 112(2) yes
C(102) C(101) C(107) 117(2) yes
C(106) C(101) C(107) 129(2) yes
C(92) C(102) C(93) 157(4) yes
C(92) C(102) C(94) 145(2) yes
C(92) C(102) C(101) 24(2) yes
C(92) C(102) C(103) 144(3) yes
C(93) C(102) C(94) 46(2) yes
C(93) C(102) C(101) 165(4) yes
C(93) C(102) C(103) 50(2) yes
C(94) C(102) C(101) 124(2) yes
C(94) C(102) C(103) 5(1) yes
C(101) C(102) C(103) 121(2) yes
C(93) C(103) C(94) 132(4) yes
C(93) C(103) C(95) 145(2) yes
C(93) C(103) C(102) 30(1) yes
C(93) C(103) C(104) 159(2) yes
C(94) C(103) C(95) 76(3) yes
C(94) C(103) C(102) 159(5) yes
C(94) C(103) C(104) 59(3) yes
C(95) C(103) C(102) 116(2) yes
C(95) C(103) C(104) 16(1) yes
C(102) C(103) C(104) 132(2) yes
C(94) C(104) C(95) 135(6) yes
C(94) C(104) C(103) 22(1) yes
C(94) C(104) C(105) 127(3) yes
C(95) C(104) C(103) 113(5) yes
C(95) C(104) C(105) 8(4) yes
C(103) C(104) C(105) 106(2) yes
C(95) C(105) C(96) 143(3) yes
C(95) C(105) C(104) 4(2) yes
C(95) C(105) C(106) 136(2) yes
C(96) C(105) C(104) 139(3) yes
C(96) C(105) C(106) 7(2) yes
C(104) C(105) C(106) 132(2) yes
C(91) C(106) C(96) 123(3) yes
C(91) C(106) C(97) 59(2) yes
C(91) C(106) C(101) 4(2) yes
C(91) C(106) C(105) 117(2) yes
C(96) C(106) C(97) 175(4) yes
C(96) C(106) C(101) 119(2) yes
C(96) C(106) C(105) 5(1) yes
C(97) C(106) C(101) 63(1) yes
C(97) C(106) C(105) 176(2) yes
C(101) C(106) C(105) 113(1) yes
C(92) C(107) C(97) 88(2) yes
C(92) C(107) C(101) 27(1) yes
C(97) C(107) C(101) 61(2) yes

loop_
_geom_bond_atom_site_label_1
_geom_bond_atom_site_label_2
_geom_bond_distance
_geom_bond_publ_flag
Ru(1) Ru(2) 2.8789(4) yes
Ru(1) Fe(1) 2.7054(8) yes
Ru(1) P(1) 2.417(2) yes
Ru(1) C(1) 2.091(6) yes
Ru(1) C(21) 1.886(5) yes
Ru(1) C(22) 1.889(7) yes
Ru(2) Fe(1) 2.7034(7) yes
Ru(2) P(2) 2.388(1) yes
Ru(2) C(2) 2.100(5) yes
Ru(2) C(11) 2.362(5) yes
Ru(2) C(31) 1.897(6) yes
Ru(2) C(32) 1.897(6) yes
Fe(1) C(1) 2.009(6) yes
Fe(1) C(2) 1.999(6) yes
Fe(1) C(11) 1.833(6) yes
Fe(1) C(40) 2.114(6) yes
Fe(1) C(41) 2.098(4) yes
Fe(1) C(42) 2.107(5) yes
Fe(1) C(43) 2.115(6) yes
Fe(1) C(44) 2.134(6) yes
P(1) C(3) 1.856(4) yes
P(1) C(51) 1.837(6) yes
P(1) C(61) 1.844(6) yes
P(2) C(3) 1.849(5) yes
P(2) C(71) 1.852(6) yes
P(2) C(81) 1.841(5) yes
O(11) C(11) 1.181(8) yes
O(21) C(21) 1.145(6) yes
O(22) C(22) 1.140(9) yes
O(31) C(31) 1.139(8) yes
O(32) C(32) 1.138(8) yes
C(1) C(2) 1.402(6) yes
C(40) C(41) 1.435(8) yes
C(40) C(44) 1.442(8) yes
C(40) C(45) 1.492(10) yes
C(41) C(42) 1.421(9) yes
C(41) C(46) 1.508(7) yes
C(42) C(43) 1.441(6) yes
C(42) C(47) 1.485(9) yes
C(43) C(44) 1.424(9) yes
C(43) C(48) 1.508(9) yes
C(44) C(49) 1.475(7) yes
C(51) C(52) 1.395(7) yes
C(51) C(56) 1.384(7) yes
C(52) C(53) 1.38(1) yes
C(53) C(54) 1.367(10) yes
C(54) C(55) 1.367(10) yes
C(55) C(56) 1.39(1) yes
C(61) C(62) 1.388(8) yes
C(61) C(66) 1.403(8) yes
C(62) C(63) 1.379(10) yes
C(63) C(64) 1.39(1) yes
C(64) C(65) 1.386(10) yes
C(65) C(66) 1.390(10) yes
C(71) C(72) 1.396(9) yes
C(71) C(76) 1.397(8) yes
C(72) C(73) 1.386(10) yes
C(73) C(74) 1.37(1) yes
C(74) C(75) 1.39(1) yes
C(75) C(76) 1.38(1) yes
C(81) C(82) 1.400(9) yes
C(81) C(86) 1.393(7) yes
C(82) C(83) 1.395(8) yes
C(83) C(84) 1.372(9) yes
C(84) C(85) 1.36(1) yes
C(85) C(86) 1.396(8) yes
C(91) C(92) 1.45(2) yes
C(91) C(96) 1.36(4) yes
C(91) C(97) 1.40(3) yes
C(91) C(101) 0.74(4) yes
C(91) C(106) 0.78(4) yes
C(92) C(93) 1.36(3) yes
C(92) C(101) 0.82(3) yes
C(92) C(102) 0.69(4) yes
C(92) C(107) 1.75(5) yes
C(93) C(94) 1.43(3) yes
C(93) C(102) 0.69(3) yes
C(93) C(103) 1.05(4) yes
C(94) C(95) 1.51(3) yes
C(94) C(102) 1.81(4) yes
C(94) C(103) 0.49(4) yes
C(94) C(104) 1.12(3) yes
C(95) C(96) 1.45(4) yes
C(95) C(103) 1.55(3) yes
C(95) C(104) 0.49(3) yes
C(95) C(105) 0.92(3) yes
C(96) C(105) 0.61(4) yes
C(96) C(106) 0.77(4) yes
C(97) C(101) 1.64(3) yes
C(97) C(106) 1.62(4) yes
C(97) C(107) 1.74(5) yes
C(101) C(102) 1.40(4) yes
C(101) C(106) 1.52(4) yes
C(101) C(107) 1.44(6) yes
C(102) C(103) 1.34(5) yes
C(103) C(104) 1.29(4) yes
C(104) C(105) 1.40(3) yes
C(105) C(106) 1.37(4) yes

loop_
_geom_contact_atom_site_label_1
_geom_contact_atom_site_label_2
_geom_contact_distance
_geom_contact_site_symmetry_2
Ru(1) Ru(2) 2.8789(4) .
Ru(1) Fe(1) 2.7054(8) .
Ru(2) Fe(1) 2.7034(7) .
O(22) C(52) 3.411(7) 2_668
O(22) O(22) 3.415(8) 2_668
O(31) C(66) 3.457(8) 1_554
O(32) C(54) 3.326(9) 1_554
O(32) C(45) 3.453(8) 2_667
O(32) C(97) 3.50(2) 2_556
C(46) C(63) 3.586(7) 2_768
C(48) C(96) 3.59(2) 2_656
C(48) C(105) 3.59(2) 2_656
C(74) C(84) 3.516(9) 2_557
C(82) C(83) 3.354(8) 2_657
C(82) C(95) 3.47(3) 1_556
C(82) C(82) 3.50(1) 2_657
C(82) C(105) 3.55(3) 1_556
C(93) C(94) 3.58(3) 2_656
C(94) C(94) 3.50(5) 2_656
C(107) C(107) 3.0(1) 2_556
